data_2312398
loop_
_publ_author_name
'Le, Trong Duc'
'Nguyen, Tien Cong'
'Hoang, Thi Kim Dung'
'Huynh, Minh Khoi'
'Phan, Quang Thang'
'Van Meervelt, Luc'

_publ_section_title
;
 Synthesis, crystal structure and Hirshfeld surface analysis of
 2-({5-[(naphthalen-1-yl)meth-yl]-4-phenyl-4<i>H</i>-1,2,4-triazol-3-yl}sulfan-yl)-1-(4-nitro-phen-yl)ethanone.
;
_journal_coeditor_code ZV2033
_journal_issue 'Pt 2'
_journal_name_full 'Acta crystallographica. Section E, Crystallographic communications'
_journal_page_first 218
_journal_page_last 222
_journal_paper_doi 10.1107/S2056989024000859
_journal_volume 80
_journal_year 2024
_chemical_formula_iupac 'C27 H20 N4 O3 S'
_chemical_formula_moiety 'C27 H20 N4 O3 S'
_chemical_formula_sum 'C27 H20 N4 O3 S'
_chemical_formula_weight 480.53
_chemical_name_systematic
2-({5-[(Naphthalen-1-yl)methyl]-4-phenyl-4<i>H</i>-1,2,4-triazol-3-yl}sulfanyl)-1-(4-nitrophenyl)ethanone
_space_group_crystal_system monoclinic
_space_group_IT_number 14
_space_group_name_Hall '-P 2yn'
_space_group_name_H-M_alt 'P 1 21/n 1'
_atom_sites_solution_hydrogens geom
_atom_sites_solution_primary dual
_audit_creation_method
;
Olex2 1.3
(compiled 2020.11.12 svn.r5f609507 for OlexSys, GUI svn.r6408)
;
_cell_angle_alpha 90
_cell_angle_beta 94.760(4)
_cell_angle_gamma 90
_cell_formula_units_Z 4
_cell_length_a 18.1825(8)
_cell_length_b 5.6191(3)
_cell_length_c 23.0548(12)
_cell_measurement_reflns_used 4787
_cell_measurement_temperature 294(2)
_cell_measurement_theta_max 23.2250
_cell_measurement_theta_min 2.9630
_cell_volume 2347.4(2)
_computing_cell_refinement
;
CrysAlisPro 1.171.42.73a (Rigaku OD, 2022)
;
_computing_data_collection
;
CrysAlisPro 1.171.42.73a (Rigaku OD, 2022)
;
_computing_data_reduction
;
CrysAlisPro 1.171.42.73a (Rigaku OD, 2022)
;
_computing_molecular_graphics
;
Olex2 1.3 (Dolomanov <i>et al.</i>,  2009)
;
_computing_publication_material
;
Olex2 1.3 (Dolomanov <i>et al.</i>,  2009)
;
_computing_structure_refinement
;
<i>SHELXL2016/4</i> (Sheldrick, 2015b)
;
_computing_structure_solution
;
<i>SHELXT2014/5</i> (Sheldrick, 2015a)
;
_diffrn_ambient_temperature 294(2)
_diffrn_detector 'CCD plate'
_diffrn_detector_area_resol_mean 15.9631
_diffrn_measured_fraction_theta_full 0.998
_diffrn_measured_fraction_theta_max 0.999
_diffrn_measurement_device 'four-circle diffractometer'
_diffrn_measurement_device_type 'SuperNova, Single source at offset/far, Eos'
_diffrn_measurement_method '\w scans'
_diffrn_radiation_monochromator mirror
_diffrn_radiation_probe x-ray
_diffrn_radiation_type 'Mo K\a'
_diffrn_radiation_wavelength 0.71073
_diffrn_reflns_av_R_equivalents 0.0486
_diffrn_reflns_av_unetI/netI 0.0496
_diffrn_reflns_limit_h_max 22
_diffrn_reflns_limit_h_min -22
_diffrn_reflns_limit_k_max 7
_diffrn_reflns_limit_k_min -7
_diffrn_reflns_limit_l_max 28
_diffrn_reflns_limit_l_min -28
_diffrn_reflns_number 24984
_diffrn_reflns_theta_full 25.242
_diffrn_reflns_theta_max 26.372
_diffrn_reflns_theta_min 2.745
_diffrn_source 'micro-focus sealed X-ray tube'
_exptl_absorpt_coefficient_mu 0.176
_exptl_absorpt_correction_T_max 1.00000
_exptl_absorpt_correction_T_min 0.68247
_exptl_absorpt_correction_type multi-scan
_exptl_absorpt_process_details
;
(CrysAlisPro; Rigaku OD, 2022)
;
_exptl_crystal_colour yellow
_exptl_crystal_density_diffrn 1.360
_exptl_crystal_description plate
_exptl_crystal_F_000 1000
_exptl_crystal_size_max 0.5
_exptl_crystal_size_mid 0.3
_exptl_crystal_size_min 0.05
_refine_diff_density_max 0.201
_refine_diff_density_min -0.199
_refine_ls_extinction_method none
_refine_ls_goodness_of_fit_ref 1.022
_refine_ls_hydrogen_treatment constr
_refine_ls_matrix_type full
_refine_ls_number_parameters 316
_refine_ls_number_reflns 4768
_refine_ls_number_restraints 0
_refine_ls_restrained_S_all 1.022
_refine_ls_R_factor_all 0.1096
_refine_ls_R_factor_gt 0.0598
_refine_ls_shift/su_max 0.000
_refine_ls_shift/su_mean 0.000
_refine_ls_structure_factor_coef Fsqd
_refine_ls_weighting_details 'w=1/[\s^2^(Fo^2^)+(0.0399P)^2^+1.5719P] where P=(Fo^2^+2Fc^2^)/3'
_refine_ls_weighting_scheme calc
_refine_ls_wR_factor_gt 0.1245
_refine_ls_wR_factor_ref 0.1527
_reflns_number_gt 2795
_reflns_number_total 4768
_reflns_threshold_expression 'I > 2\s(I)'
_cod_data_source_file zv2033.cif
_cod_data_source_block I
_cod_database_code 2312398
_shelx_space_group_comment
;
The symmetry employed for this shelxl refinement is uniquely defined
by the following loop, which should always be used as a source of
symmetry information in preference to the above space-group names.
They are only intended as comments.
;
_shelx_estimated_absorpt_t_min 0.917
_shelx_estimated_absorpt_t_max 0.991

loop_
_space_group_symop_operation_xyz
'x, y, z'
'-x+1/2, y+1/2, -z+1/2'
'-x, -y, -z'
'x-1/2, -y-1/2, z-1/2'

loop_
_atom_site_type_symbol
_atom_site_label
_atom_site_fract_x
_atom_site_fract_y
_atom_site_fract_z
_atom_site_U_iso_or_equiv
_atom_site_adp_type
_atom_site_calc_flag
_atom_site_occupancy
_atom_site_disorder_assembly
_atom_site_disorder_group
N N1 0.57186(16) 0.9491(5) 0.59782(12) 0.0701(8) Uani d 1 . .
N N2 0.62360(14) 0.7920(5) 0.62483(11) 0.0651(7) Uani d 1 . .
C C3 0.60265(15) 0.7508(5) 0.67682(13) 0.0534(7) Uani d 1 . .
N N4 0.53984(13) 0.8750(4) 0.68568(10) 0.0527(6) Uani d 1 . .
C C5 0.52295(17) 0.9964(6) 0.63464(14) 0.0605(8) Uani d 1 . .
S S6 0.64414(4) 0.55907(15) 0.72948(3) 0.0593(3) Uani d 1 . .
C C7 0.69380(15) 0.3774(5) 0.68159(13) 0.0571(8) Uani d 1 . .
H H7A 0.706046 0.227522 0.700906 0.068 Uiso calc 1 . .
H H7B 0.661505 0.342471 0.647024 0.068 Uiso calc 1 . .
C C8 0.76415(16) 0.4880(6) 0.66303(13) 0.0555(8) Uani d 1 . .
O O9 0.79194(12) 0.6603(5) 0.68704(10) 0.0818(7) Uani d 1 . .
C C10 0.79924(15) 0.3730(5) 0.61390(12) 0.0531(7) Uani d 1 . .
C C11 0.85963(17) 0.4841(7) 0.59308(15) 0.0765(11) Uani d 1 . .
H H11 0.876988 0.625964 0.609882 0.092 Uiso calc 1 . .
C C12 0.89440(19) 0.3871(7) 0.54770(16) 0.0820(11) Uani d 1 . .
H H12 0.935130 0.461787 0.533913 0.098 Uiso calc 1 . .
C C13 0.86830(18) 0.1820(6) 0.52371(14) 0.0663(9) Uani d 1 . .
C C14 0.8089(2) 0.0679(7) 0.54266(17) 0.0886(12) Uani d 1 . .
H H14 0.791735 -0.072874 0.525179 0.106 Uiso calc 1 . .
C C15 0.77436(19) 0.1651(6) 0.58847(16) 0.0764(10) Uani d 1 . .
H H15 0.733878 0.088244 0.602056 0.092 Uiso calc 1 . .
N N16 0.9043(2) 0.0796(7) 0.47416(14) 0.0916(10) Uani d 1 . .
O O17 0.95542(19) 0.1861(6) 0.45607(13) 0.1240(12) Uani d 1 . .
O O18 0.8816(2) -0.1084(7) 0.45487(16) 0.1493(15) Uani d 1 . .
C C19 0.50227(15) 0.8822(5) 0.73849(13) 0.0550(8) Uani d 1 . .
C C20 0.4582(2) 0.6984(7) 0.75256(19) 0.0946(13) Uani d 1 . .
H H20 0.451760 0.566655 0.728247 0.113 Uiso calc 1 . .
C C21 0.4229(2) 0.7105(8) 0.8039(2) 0.1094(16) Uani d 1 . .
H H21 0.392874 0.585700 0.814041 0.131 Uiso calc 1 . .
C C22 0.4320(2) 0.9020(9) 0.83889(19) 0.0945(14) Uani d 1 . .
H H22 0.407907 0.909348 0.872899 0.113 Uiso calc 1 . .
C C23 0.4757(2) 1.0827(8) 0.82495(16) 0.0903(12) Uani d 1 . .
H H23 0.481557 1.214769 0.849215 0.108 Uiso calc 1 . .
C C24 0.51190(18) 1.0725(6) 0.77459(14) 0.0699(9) Uani d 1 . .
H H24 0.542898 1.196205 0.765434 0.084 Uiso calc 1 . .
C C25 0.45516(19) 1.1441(6) 0.62194(16) 0.0765(10) Uani d 1 . .
H H25A 0.455159 1.208474 0.582903 0.092 Uiso calc 1 . .
H H25B 0.456491 1.276913 0.648884 0.092 Uiso calc 1 . .
C C26 0.38421(19) 1.0048(7) 0.62678(17) 0.0763(10) Uani d 1 . .
C C27 0.36527(18) 0.8164(7) 0.58735(16) 0.0713(10) Uani d 1 . .
C C28 0.4067(2) 0.7616(7) 0.53924(15) 0.0756(10) Uani d 1 . .
H H28 0.447600 0.853610 0.532465 0.091 Uiso calc 1 . .
C C29 0.3874(2) 0.5778(8) 0.50327(18) 0.0909(12) Uani d 1 . .
H H29 0.415021 0.546766 0.471955 0.109 Uiso calc 1 . .
C C30 0.3276(3) 0.4357(9) 0.5121(2) 0.1076(15) Uani d 1 . .
H H30 0.315973 0.308241 0.487231 0.129 Uiso calc 1 . .
C C31 0.2858(2) 0.4807(9) 0.5566(2) 0.1062(15) Uani d 1 . .
H H31 0.245628 0.383158 0.562048 0.127 Uiso calc 1 . .
C C32 0.3021(2) 0.6746(8) 0.59533(19) 0.0860(12) Uani d 1 . .
C C33 0.2589(2) 0.7287(11) 0.6415(2) 0.1214(18) Uani d 1 . .
H H33 0.217650 0.636414 0.647093 0.146 Uiso calc 1 . .
C C34 0.2766(3) 0.9150(12) 0.6784(2) 0.1254(19) Uani d 1 . .
H H34 0.247057 0.950357 0.708263 0.150 Uiso calc 1 . .
C C35 0.3398(2) 1.0526(8) 0.67080(19) 0.1007(14) Uani d 1 . .
H H35 0.351704 1.178344 0.696066 0.121 Uiso calc 1 . .

loop_
_atom_site_aniso_label
_atom_site_aniso_U_11
_atom_site_aniso_U_22
_atom_site_aniso_U_33
_atom_site_aniso_U_12
_atom_site_aniso_U_13
_atom_site_aniso_U_23
N1 0.0745(18) 0.0761(19) 0.0607(17) -0.0024(16) 0.0113(15) 0.0115(15)
N2 0.0626(16) 0.0795(19) 0.0553(16) -0.0031(15) 0.0165(13) 0.0046(14)
C3 0.0494(17) 0.0586(19) 0.0535(18) -0.0085(15) 0.0127(14) 0.0001(14)
N4 0.0521(14) 0.0531(15) 0.0542(15) -0.0036(12) 0.0125(12) 0.0019(12)
C5 0.062(2) 0.0560(19) 0.064(2) -0.0067(16) 0.0062(17) 0.0055(16)
S6 0.0525(5) 0.0748(6) 0.0526(5) 0.0014(4) 0.0157(4) 0.0037(4)
C7 0.0510(17) 0.0607(19) 0.0610(19) -0.0017(15) 0.0143(14) 0.0013(15)
C8 0.0481(17) 0.065(2) 0.0541(18) -0.0066(15) 0.0090(14) -0.0035(15)
O9 0.0672(15) 0.0969(18) 0.0843(17) -0.0281(14) 0.0252(13) -0.0330(15)
C10 0.0468(16) 0.065(2) 0.0482(17) -0.0035(15) 0.0080(13) -0.0002(14)
C11 0.059(2) 0.097(3) 0.076(2) -0.0258(19) 0.0246(18) -0.023(2)
C12 0.063(2) 0.109(3) 0.077(2) -0.022(2) 0.0311(19) -0.011(2)
C13 0.070(2) 0.078(2) 0.0533(19) 0.0016(19) 0.0205(17) -0.0011(17)
C14 0.095(3) 0.084(3) 0.093(3) -0.023(2) 0.043(2) -0.032(2)
C15 0.075(2) 0.072(2) 0.088(3) -0.0183(19) 0.038(2) -0.013(2)
N16 0.100(3) 0.107(3) 0.074(2) 0.000(2) 0.0394(19) -0.011(2)
O17 0.143(3) 0.138(3) 0.101(2) -0.012(2) 0.078(2) -0.0025(19)
O18 0.163(3) 0.155(3) 0.142(3) -0.033(3) 0.081(3) -0.077(3)
C19 0.0457(16) 0.0598(19) 0.0614(19) 0.0028(15) 0.0159(14) 0.0072(15)
C20 0.093(3) 0.068(2) 0.132(4) -0.020(2) 0.058(3) -0.008(2)
C21 0.096(3) 0.091(3) 0.151(4) -0.011(3) 0.071(3) 0.022(3)
C22 0.082(3) 0.116(4) 0.091(3) 0.031(3) 0.043(2) 0.034(3)
C23 0.096(3) 0.113(3) 0.065(2) 0.007(3) 0.027(2) -0.009(2)
C24 0.070(2) 0.079(2) 0.063(2) -0.0109(18) 0.0183(17) -0.0015(18)
C25 0.082(2) 0.064(2) 0.082(3) 0.007(2) -0.002(2) 0.0082(19)
C26 0.064(2) 0.083(3) 0.081(3) 0.015(2) 0.000(2) 0.013(2)
C27 0.061(2) 0.080(3) 0.070(2) 0.0061(19) -0.0075(18) 0.022(2)
C28 0.075(2) 0.089(3) 0.062(2) -0.006(2) -0.0051(19) 0.015(2)
C29 0.091(3) 0.107(3) 0.072(3) -0.016(3) -0.008(2) 0.011(2)
C30 0.110(4) 0.120(4) 0.088(3) -0.019(3) -0.021(3) 0.007(3)
C31 0.082(3) 0.123(4) 0.109(4) -0.033(3) -0.024(3) 0.025(3)
C32 0.057(2) 0.115(3) 0.084(3) -0.004(2) -0.005(2) 0.026(3)
C33 0.061(3) 0.179(6) 0.124(4) -0.008(3) 0.006(3) 0.029(4)
C34 0.066(3) 0.195(6) 0.118(4) 0.021(3) 0.021(3) 0.002(4)
C35 0.076(3) 0.124(4) 0.104(3) 0.029(3) 0.015(2) -0.009(3)

loop_
_atom_type_symbol
_atom_type_description
_atom_type_scat_dispersion_real
_atom_type_scat_dispersion_imag
_atom_type_scat_source
C C 0.0033 0.0016 'International Tables Vol C Tables 4.2.6.8 and 6.1.1.4'
H H 0.0000 0.0000 'International Tables Vol C Tables 4.2.6.8 and 6.1.1.4'
N N 0.0061 0.0033 'International Tables Vol C Tables 4.2.6.8 and 6.1.1.4'
O O 0.0106 0.0060 'International Tables Vol C Tables 4.2.6.8 and 6.1.1.4'
S S 0.1246 0.1234 'International Tables Vol C Tables 4.2.6.8 and 6.1.1.4'

loop_
_geom_angle_atom_site_label_1
_geom_angle_atom_site_label_2
_geom_angle_atom_site_label_3
_geom_angle_site_symmetry_1
_geom_angle_site_symmetry_3
_geom_angle
_geom_angle_publ_flag
C5 N1 N2 . . 108.0(3) ?
C3 N2 N1 . . 106.5(2) ?
N2 C3 N4 . . 110.9(3) ?
N2 C3 S6 . . 127.2(2) ?
N4 C3 S6 . . 121.9(2) ?
C3 N4 C5 . . 104.8(2) ?
C3 N4 C19 . . 126.8(2) ?
C5 N4 C19 . . 128.3(3) ?
N1 C5 N4 . . 109.9(3) ?
N1 C5 C25 . . 125.5(3) ?
N4 C5 C25 . . 124.5(3) ?
C3 S6 C7 . . 97.64(14) ?
S6 C7 H7A . . 108.6 ?
S6 C7 H7B . . 108.6 ?
H7A C7 H7B . . 107.6 ?
C8 C7 S6 . . 114.8(2) ?
C8 C7 H7A . . 108.6 ?
C8 C7 H7B . . 108.6 ?
O9 C8 C7 . . 122.1(3) ?
O9 C8 C10 . . 120.4(3) ?
C10 C8 C7 . . 117.5(3) ?
C11 C10 C8 . . 118.0(3) ?
C15 C10 C8 . . 123.2(3) ?
C15 C10 C11 . . 118.7(3) ?
C10 C11 H11 . . 119.6 ?
C12 C11 C10 . . 120.8(3) ?
C12 C11 H11 . . 119.6 ?
C11 C12 H12 . . 120.6 ?
C13 C12 C11 . . 118.8(3) ?
C13 C12 H12 . . 120.6 ?
C12 C13 C14 . . 122.3(3) ?
C12 C13 N16 . . 119.1(3) ?
C14 C13 N16 . . 118.6(3) ?
C13 C14 H14 . . 120.6 ?
C13 C14 C15 . . 118.8(3) ?
C15 C14 H14 . . 120.6 ?
C10 C15 C14 . . 120.6(3) ?
C10 C15 H15 . . 119.7 ?
C14 C15 H15 . . 119.7 ?
O17 N16 C13 . . 118.4(4) ?
O18 N16 C13 . . 117.7(3) ?
O18 N16 O17 . . 123.8(4) ?
C20 C19 N4 . . 120.5(3) ?
C24 C19 N4 . . 119.5(3) ?
C24 C19 C20 . . 120.0(3) ?
C19 C20 H20 . . 120.4 ?
C19 C20 C21 . . 119.1(4) ?
C21 C20 H20 . . 120.4 ?
C20 C21 H21 . . 119.8 ?
C22 C21 C20 . . 120.3(4) ?
C22 C21 H21 . . 119.8 ?
C21 C22 H22 . . 119.8 ?
C23 C22 C21 . . 120.4(4) ?
C23 C22 H22 . . 119.8 ?
C22 C23 H23 . . 120.0 ?
C22 C23 C24 . . 120.1(4) ?
C24 C23 H23 . . 120.0 ?
C19 C24 C23 . . 120.1(3) ?
C19 C24 H24 . . 120.0 ?
C23 C24 H24 . . 120.0 ?
C5 C25 H25A . . 109.0 ?
C5 C25 H25B . . 109.0 ?
C5 C25 C26 . . 113.0(3) ?
H25A C25 H25B . . 107.8 ?
C26 C25 H25A . . 109.0 ?
C26 C25 H25B . . 109.0 ?
C27 C26 C25 . . 119.9(3) ?
C35 C26 C25 . . 120.5(4) ?
C35 C26 C27 . . 119.5(4) ?
C26 C27 C28 . . 123.0(3) ?
C26 C27 C32 . . 119.4(4) ?
C32 C27 C28 . . 117.7(4) ?
C27 C28 H28 . . 119.5 ?
C29 C28 C27 . . 121.0(4) ?
C29 C28 H28 . . 119.5 ?
C28 C29 H29 . . 119.3 ?
C28 C29 C30 . . 121.4(4) ?
C30 C29 H29 . . 119.3 ?
C29 C30 H30 . . 119.9 ?
C31 C30 C29 . . 120.3(5) ?
C31 C30 H30 . . 119.9 ?
C30 C31 H31 . . 119.4 ?
C30 C31 C32 . . 121.3(4) ?
C32 C31 H31 . . 119.4 ?
C27 C32 C31 . . 118.4(4) ?
C33 C32 C27 . . 118.9(5) ?
C33 C32 C31 . . 122.7(5) ?
C32 C33 H33 . . 119.4 ?
C34 C33 C32 . . 121.2(5) ?
C34 C33 H33 . . 119.4 ?
C33 C34 H34 . . 120.2 ?
C33 C34 C35 . . 119.7(5) ?
C35 C34 H34 . . 120.2 ?
C26 C35 C34 . . 121.3(5) ?
C26 C35 H35 . . 119.3 ?
C34 C35 H35 . . 119.3 ?

loop_
_geom_bond_atom_site_label_1
_geom_bond_atom_site_label_2
_geom_bond_site_symmetry_2
_geom_bond_distance
_geom_bond_publ_flag
N1 N2 . 1.398(4) ?
N1 C5 . 1.307(4) ?
N2 C3 . 1.308(3) ?
C3 N4 . 1.368(3) ?
C3 S6 . 1.747(3) ?
N4 C5 . 1.373(4) ?
N4 C19 . 1.445(3) ?
C5 C25 . 1.495(4) ?
S6 C7 . 1.800(3) ?
C7 H7A . 0.9700 ?
C7 H7B . 0.9700 ?
C7 C8 . 1.515(4) ?
C8 O9 . 1.205(3) ?
C8 C10 . 1.492(4) ?
C10 C11 . 1.383(4) ?
C10 C15 . 1.367(4) ?
C11 H11 . 0.9300 ?
C11 C12 . 1.379(4) ?
C12 H12 . 0.9300 ?
C12 C13 . 1.347(5) ?
C13 C14 . 1.359(4) ?
C13 N16 . 1.480(4) ?
C14 H14 . 0.9300 ?
C14 C15 . 1.385(4) ?
C15 H15 . 0.9300 ?
N16 O17 . 1.208(4) ?
N16 O18 . 1.206(4) ?
C19 C20 . 1.363(4) ?
C19 C24 . 1.358(4) ?
C20 H20 . 0.9300 ?
C20 C21 . 1.394(5) ?
C21 H21 . 0.9300 ?
C21 C22 . 1.347(6) ?
C22 H22 . 0.9300 ?
C22 C23 . 1.345(5) ?
C23 H23 . 0.9300 ?
C23 C24 . 1.383(4) ?
C24 H24 . 0.9300 ?
C25 H25A . 0.9700 ?
C25 H25B . 0.9700 ?
C25 C26 . 1.521(5) ?
C26 C27 . 1.419(5) ?
C26 C35 . 1.375(5) ?
C27 C28 . 1.425(5) ?
C27 C32 . 1.423(5) ?
C28 H28 . 0.9300 ?
C28 C29 . 1.352(5) ?
C29 H29 . 0.9300 ?
C29 C30 . 1.377(5) ?
C30 H30 . 0.9300 ?
C30 C31 . 1.351(6) ?
C31 H31 . 0.9300 ?
C31 C32 . 1.424(6) ?
C32 C33 . 1.407(6) ?
C33 H33 . 0.9300 ?
C33 C34 . 1.370(7) ?
C34 H34 . 0.9300 ?
C34 C35 . 1.407(6) ?
C35 H35 . 0.9300 ?

loop_
_geom_contact_atom_site_label_1
_geom_contact_atom_site_label_2
_geom_contact_distance
_geom_contact_site_symmetry_1
_geom_contact_site_symmetry_2
_geom_contact_publ_flag
N2 H15 2.69 1_555 1_565 yes
S6 H24 2.91 1_555 1_545 yes
S6 O9 3.155(3) 1_555 2_646 yes
O9 H7A 2.61 1_555 2_656 yes
O17 H23 2.61 1_555 4_675 yes
O18 H22 2.61 1_555 4_665 yes

loop_
_geom_torsion_atom_site_label_1
_geom_torsion_atom_site_label_2
_geom_torsion_atom_site_label_3
_geom_torsion_atom_site_label_4
_geom_torsion_site_symmetry_1
_geom_torsion_site_symmetry_2
_geom_torsion_site_symmetry_3
_geom_torsion_site_symmetry_4
_geom_torsion
_geom_torsion_publ_flag
N1 N2 C3 N4 . . . . -0.6(3) ?
N1 N2 C3 S6 . . . . 177.5(2) ?
N1 C5 C25 C26 . . . . 117.2(4) ?
N2 N1 C5 N4 . . . . -0.3(4) ?
N2 N1 C5 C25 . . . . -175.6(3) ?
N2 C3 N4 C5 . . . . 0.4(3) ?
N2 C3 N4 C19 . . . . -177.2(3) ?
N2 C3 S6 C7 . . . . -20.3(3) ?
C3 N4 C5 N1 . . . . 0.0(3) ?
C3 N4 C5 C25 . . . . 175.3(3) ?
C3 N4 C19 C20 . . . . -78.3(4) ?
C3 N4 C19 C24 . . . . 100.9(4) ?
C3 S6 C7 C8 . . . . 78.5(2) ?
N4 C3 S6 C7 . . . . 157.6(2) ?
N4 C5 C25 C26 . . . . -57.4(4) ?
N4 C19 C20 C21 . . . . 179.8(4) ?
N4 C19 C24 C23 . . . . 179.3(3) ?
C5 N1 N2 C3 . . . . 0.5(3) ?
C5 N4 C19 C20 . . . . 104.7(4) ?
C5 N4 C19 C24 . . . . -76.1(4) ?
C5 C25 C26 C27 . . . . -65.5(4) ?
C5 C25 C26 C35 . . . . 111.5(4) ?
S6 C3 N4 C5 . . . . -177.8(2) ?
S6 C3 N4 C19 . . . . 4.6(4) ?
S6 C7 C8 O9 . . . . 13.8(4) ?
S6 C7 C8 C10 . . . . -167.1(2) ?
C7 C8 C10 C11 . . . . 174.3(3) ?
C7 C8 C10 C15 . . . . -5.3(5) ?
C8 C10 C11 C12 . . . . -179.9(3) ?
C8 C10 C15 C14 . . . . 179.5(3) ?
O9 C8 C10 C11 . . . . -6.6(5) ?
O9 C8 C10 C15 . . . . 173.8(3) ?
C10 C11 C12 C13 . . . . 0.3(6) ?
C11 C10 C15 C14 . . . . -0.1(5) ?
C11 C12 C13 C14 . . . . 0.1(6) ?
C11 C12 C13 N16 . . . . 178.6(3) ?
C12 C13 C14 C15 . . . . -0.5(6) ?
C12 C13 N16 O17 . . . . -1.3(6) ?
C12 C13 N16 O18 . . . . 177.3(4) ?
C13 C14 C15 C10 . . . . 0.5(6) ?
C14 C13 N16 O17 . . . . 177.3(4) ?
C14 C13 N16 O18 . . . . -4.0(6) ?
C15 C10 C11 C12 . . . . -0.3(5) ?
N16 C13 C14 C15 . . . . -179.0(4) ?
C19 N4 C5 N1 . . . . 177.5(3) ?
C19 N4 C5 C25 . . . . -7.1(5) ?
C19 C20 C21 C22 . . . . 0.3(7) ?
C20 C19 C24 C23 . . . . -1.5(5) ?
C20 C21 C22 C23 . . . . -0.5(7) ?
C21 C22 C23 C24 . . . . -0.3(7) ?
C22 C23 C24 C19 . . . . 1.3(6) ?
C24 C19 C20 C21 . . . . 0.7(6) ?
C25 C26 C27 C28 . . . . -5.6(5) ?
C25 C26 C27 C32 . . . . 174.7(3) ?
C25 C26 C35 C34 . . . . -175.6(4) ?
C26 C27 C28 C29 . . . . 178.9(3) ?
C26 C27 C32 C31 . . . . -177.6(3) ?
C26 C27 C32 C33 . . . . 1.5(5) ?
C27 C26 C35 C34 . . . . 1.4(6) ?
C27 C28 C29 C30 . . . . -0.6(6) ?
C27 C32 C33 C34 . . . . 0.3(7) ?
C28 C27 C32 C31 . . . . 2.7(5) ?
C28 C27 C32 C33 . . . . -178.2(4) ?
C28 C29 C30 C31 . . . . 1.3(7) ?
C29 C30 C31 C32 . . . . 0.1(7) ?
C30 C31 C32 C27 . . . . -2.1(6) ?
C30 C31 C32 C33 . . . . 178.9(4) ?
C31 C32 C33 C34 . . . . 179.3(4) ?
C32 C27 C28 C29 . . . . -1.4(5) ?
C32 C33 C34 C35 . . . . -1.2(8) ?
C33 C34 C35 C26 . . . . 0.3(7) ?
C35 C26 C27 C28 . . . . 177.4(3) ?
C35 C26 C27 C32 . . . . -2.3(5) ?
